data_1007185
loop_
_publ_author_name
'Joubert, J'
'Brunel, M'
'Waintal, A'
'Durif, A'

_publ_section_title
;
Etude cristallographique du gallate de lithium et de sa solution solide
avec l`aluminate
;
_journal_coden_ASTM COREAF
_journal_name_full
;
Comptes Rendus Hebdomadaires des Seances de l'Academie des Sciences
(1884 - 1965)
;
_journal_page_first 5324
_journal_page_last 5326
_journal_volume 256
_journal_year 1963
_chemical_formula_structural 'Ga5 Li O8'
_chemical_formula_sum 'Ga5 Li O8'
_chemical_name_systematic 'Lithium pentagallium oxide'
_space_group_IT_number 212
_symmetry_cell_setting cubic
_symmetry_Int_Tables_number 212
_symmetry_space_group_name_Hall 'P 4acd 2ab 3'
_symmetry_space_group_name_H-M 'P 43 3 2'
_cell_angle_alpha 90
_cell_angle_beta 90
_cell_angle_gamma 90
_cell_formula_units_Z 4
_cell_length_a 8.203
_cell_length_b 8.203
_cell_length_c 8.203
_cell_volume 552.0
_cod_database_code 1007185

loop_
_symmetry_equiv_pos_as_xyz
x,y,z
1/2+x,1/2-y,-z
-x,1/2+y,1/2-z
1/2-x,-y,1/2+z
z,x,y
-z,1/2+x,1/2-y
1/2-z,-x,1/2+y
1/2+z,1/2-x,-y
y,z,x
1/2+y,1/2-z,-x
-y,1/2+z,1/2-x
1/2-y,-z,1/2+x
1/4-x,1/4-z,1/4-y
3/4+x,3/4-z,1/4+y
1/4-y,1/4-x,1/4-z
3/4+y,3/4-x,1/4+z
1/4-z,1/4-y,1/4-x
3/4+z,3/4-y,1/4+x
3/4-x,1/4+z,3/4+y
1/4+x,3/4+z,3/4-y
3/4-y,1/4+x,3/4+z
1/4+y,3/4+x,3/4-z
3/4-z,1/4+y,3/4+x
1/4+z,3/4+y,3/4-x

loop_
_atom_site_label
_atom_site_type_symbol
_atom_site_symmetry_multiplicity
_atom_site_Wyckoff_symbol
_atom_site_fract_x
_atom_site_fract_y
_atom_site_fract_z
_atom_site_occupancy
_atom_site_attached_hydrogens
_atom_site_calc_flag
Li1 Li1+ 4 b 0.625 0.625 0.625 1. 0 d
Ga1 Ga3+ 12 d 0.125 0.375 0.875 1. 0 d
Ga2 Ga3+ 8 c 0. 0. 0. 1. 0 d
O1 O2- 8 c 0.375 0.375 0.375 1. 0 d
O2 O2- 24 e 0.125 0.125 0.375 1. 0 d

loop_
_atom_type_symbol
_atom_type_oxidation_number
Li1+ 1.000
Ga3+ 3.000
O2- -2.000
